data_4088438
loop_
_publ_author_name
'Zhuo, Qingde'
'Zhou, Xiaoxi'
'Kang, Huijun'
'Chen, Zhiyong'
'Yang, Yuhui'
'Han, Feifei'
'Zhang, Hong'
'Xia, Haiping'

_publ_section_title
;
 Synthesis of Fused Metallaaromatics via Intramolecular C--H Activation of
 Thiophenes
;
_journal_issue 10
_journal_name_full Organometallics
_journal_page_first 1497
_journal_paper_doi 10.1021/acs.organomet.6b00083
_journal_volume 35
_journal_year 2016
_chemical_formula_moiety 'C61 H51 Cl2 O Os P3 S, 1.5(C H2 Cl2)'
_chemical_formula_sum 'C62.5 H54 Cl5 O Os P3 S'
_chemical_formula_weight 1313.47
_space_group_crystal_system monoclinic
_space_group_IT_number 9
_space_group_name_Hall 'C -2yc'
_space_group_name_H-M_alt 'C 1 c 1'
_atom_sites_solution_hydrogens mixed
_atom_sites_solution_primary heavy
_audit_creation_date 2016-01-18
_audit_creation_method
;
Olex2 1.2
(compiled 2015.01.26 svn.r3150 for OlexSys, GUI svn.r4998)
;
_cell_angle_alpha 90
_cell_angle_beta 102.265(2)
_cell_angle_gamma 90
_cell_formula_units_Z 4
_cell_length_a 13.1780(3)
_cell_length_b 21.3377(3)
_cell_length_c 21.0918(4)
_cell_measurement_reflns_used 11252
_cell_measurement_temperature 173(2)
_cell_measurement_theta_max 29.3286
_cell_measurement_theta_min 2.9350
_cell_volume 5795.4(2)
_computing_molecular_graphics 'Olex2 (Dolomanov et al., 2009)'
_computing_publication_material 'Olex2 (Dolomanov et al., 2009)'
_computing_structure_refinement 'ShelXL (Sheldrick, 2008)'
_computing_structure_solution 'SIR2004 (Burla et al., 2007)'
_diffrn_ambient_temperature 173(2)
_diffrn_measured_fraction_theta_full 0.974
_diffrn_measured_fraction_theta_max 0.998
_diffrn_measurement_device_type 'multiwire proportional'
_diffrn_measurement_method 'phi and omega scans'
_diffrn_radiation_monochromator graphite
_diffrn_radiation_type MoK\a
_diffrn_radiation_wavelength 0.71073
_diffrn_reflns_av_R_equivalents 0.0294
_diffrn_reflns_av_unetI/netI 0.0420
_diffrn_reflns_Laue_measured_fraction_full 0.974
_diffrn_reflns_Laue_measured_fraction_max 0.998
_diffrn_reflns_limit_h_max 15
_diffrn_reflns_limit_h_min -15
_diffrn_reflns_limit_k_max 25
_diffrn_reflns_limit_k_min -18
_diffrn_reflns_limit_l_max 25
_diffrn_reflns_limit_l_min -24
_diffrn_reflns_number 12271
_diffrn_reflns_point_group_measured_fraction_full 0.733
_diffrn_reflns_point_group_measured_fraction_max 0.751
_diffrn_reflns_theta_full 25.242
_diffrn_reflns_theta_max 25.000
_diffrn_reflns_theta_min 2.941
_exptl_absorpt_coefficient_mu 2.591
_exptl_absorpt_correction_T_max 1.00000
_exptl_absorpt_correction_T_min 0.73406
_exptl_absorpt_correction_type multi-scan
_exptl_crystal_colour yellow
_exptl_crystal_colour_primary yellow
_exptl_crystal_density_diffrn 1.505
_exptl_crystal_description block
_exptl_crystal_F_000 2636
_exptl_crystal_size_max 0.6
_exptl_crystal_size_mid 0.2
_exptl_crystal_size_min 0.2
_refine_diff_density_max 1.164
_refine_diff_density_min -0.720
_refine_diff_density_rms 0.109
_refine_ls_abs_structure_details
;
 Flack x determined using 2190 quotients [(I+)-(I-)]/[(I+)+(I-)]
 (Parsons and Flack (2004), Acta Cryst. A60, s61).
;
_refine_ls_abs_structure_Flack 0.011(5)
_refine_ls_extinction_method none
_refine_ls_goodness_of_fit_ref 1.036
_refine_ls_hydrogen_treatment constr
_refine_ls_matrix_type full
_refine_ls_number_parameters 653
_refine_ls_number_reflns 7663
_refine_ls_number_restraints 17
_refine_ls_restrained_S_all 1.037
_refine_ls_R_factor_all 0.0350
_refine_ls_R_factor_gt 0.0311
_refine_ls_shift/su_max 0.003
_refine_ls_shift/su_mean 0.000
_refine_ls_structure_factor_coef Fsqd
_refine_ls_weighting_details
;
 w=1/[\s^2^(Fo^2^)+(0.0622P)^2^]
 where P=(Fo^2^+2Fc^2^)/3
;
_refine_ls_weighting_scheme calc
_refine_ls_wR_factor_gt 0.0862
_refine_ls_wR_factor_ref 0.0880
_reflns_Friedel_coverage 0.503
_reflns_Friedel_fraction_full 0.491
_reflns_Friedel_fraction_max 0.503
_reflns_number_gt 7036
_reflns_number_total 7663
_reflns_threshold_expression 'I > 2\s(I)'
_cod_data_source_file om6b00083_si_002.cif
_cod_data_source_block 4
_cod_original_cell_volume 5795.40(19)
_cod_original_formula_sum 'C62.50 H54 Cl5 O Os P3 S'
_cod_database_code 4088438
_shelxl_version_number 2013-2
_shelx_space_group_comment
;
The symmetry employed for this shelxl refinement is uniquely defined
by the following loop, which should always be used as a source of
symmetry information in preference to the above space-group names.
They are only intended as comments.
;
_olex2_refinement_description
;
1. Fixed Uiso
 At 1.2 times of:
  All C(H) groups, All C(H,H) groups, All O(H) groups
2. Shared sites
{C5, S5}
{S1, C8}
3. Restrained distances
 C2S-Cl2A
 1.77 with sigma of 0.03
 C2S-Cl2B
 1.77 with sigma of 0.03
 Cl2A-Cl2B
 2.89 with sigma of 0.03
4. Uiso/Uaniso restraints and constraints
Uanis(C2S) \\sim Ueq, Uanis(C315) \\sim Ueq: with sigma of 0.0005 and sigma for
terminal atoms of 0.001
Uanis(C5) = Uanis(S5)
Uanis(S1) = Uanis(C8)
5. Others
 Sof(H6B)=Sof(H7B)=Sof(S5)=Sof(C8)=Sof(H8)=1-FVAR(1)
 Sof(C5)=Sof(H5)=Sof(H6A)=Sof(H7A)=Sof(S1)=FVAR(1)
 Fixed Sof: C2S(0.5) H2SA(0.5) H2SB(0.5) Cl2A(0.5) Cl2B(0.5)
6.a Riding coordinates:
 O1(H1A)
6.b Ternary CH refined with riding coordinates:
 C3(H3)
6.c Secondary CH2 refined with riding coordinates:
 C1S(H1SA,H1SB), C2S(H2SA,H2SB)
6.d Aromatic/amide H refined with riding coordinates:
 C1(H1), C5(H5), C6(H6A), C6(H6B), C7(H7A), C7(H7B), C112(H112), C113(H113),
 C114(H114), C115(H115), C116(H116), C122(H122), C123(H123), C124(H124),
 C125(H125), C126(H126), C132(H132), C133(H133), C134(H134), C135(H135),
 C136(H136), C212(H212), C213(H213), C214(H214), C215(H215), C216(H216),
 C222(H222), C223(H223), C224(H224), C225(H225), C226(H226), C232(H232),
 C233(H233), C234(H234), C235(H235), C236(H236), C312(H312), C313(H313),
 C314(H314), C315(H315), C316(H316), C322(H322), C323(H323), C324(H324),
 C325(H325), C326(H326), C332(H332), C333(H333), C334(H334), C335(H335),
 C336(H336), C8(H8)
6.e Fitted hexagon refined as free rotating group:
 C311(C312,C313,C314,C315,C316), C321(C322,C323,C324,C325,C326)
;
_olex2_submission_special_instructions 'No special instructions were received'

loop_
_space_group_symop_operation_xyz
'x, y, z'
'x, -y, z+1/2'
'x+1/2, y+1/2, z'
'x+1/2, -y+1/2, z+1/2'

loop_
_atom_site_label
_atom_site_type_symbol
_atom_site_fract_x
_atom_site_fract_y
_atom_site_fract_z
_atom_site_U_iso_or_equiv
_atom_site_adp_type
_atom_site_occupancy
_atom_site_site_symmetry_order
_atom_site_calc_flag
_atom_site_refinement_flags_posn
_atom_site_refinement_flags_adp
_atom_site_refinement_flags_occupancy
_atom_site_disorder_assembly
_atom_site_disorder_group
Os1 Os -0.27137(2) 1.23404(2) 2.25885(2) 0.01645(10) Uani 1 1 d . . . . .
P1 P -0.39475(19) 1.31022(10) 2.22617(12) 0.0190(5) Uani 1 1 d . . . . .
P2 P -0.36955(19) 1.14750(10) 2.25704(11) 0.0189(5) Uani 1 1 d . . . . .
P3 P -0.1418(2) 1.23088(10) 2.07539(12) 0.0215(5) Uani 1 1 d . . . . .
C1 C -0.2453(7) 1.2204(3) 2.1707(4) 0.0160(17) Uani 1 1 d . . . . .
H1 H -0.2850 1.1901 2.1430 0.019 Uiso 1 1 calc R . . . .
C2 C -0.1711(8) 1.2538(4) 2.1493(4) 0.0201(19) Uani 1 1 d . . . . .
C3 C -0.1214(8) 1.3095(4) 2.1904(4) 0.025(2) Uani 1 1 d . . . . .
H3 H -0.1586 1.3482 2.1714 0.030 Uiso 1 1 calc R . . . .
C4 C -0.0055(8) 1.3217(5) 2.1988(5) 0.024(2) Uani 1 1 d . . . . .
C5 C 0.0370(7) 1.3863(4) 2.1955(5) 0.061(3) Uani 0.774(13) 1 d . . P A 1
H5 H 0.0002 1.4245 2.1849 0.074 Uiso 0.774(13) 1 calc R . P A 1
C6 C 0.1488(10) 1.3763(5) 2.2123(6) 0.044(3) Uani 1 1 d . . . . .
H6A H 0.1973 1.4097 2.2156 0.053 Uiso 0.774(13) 1 calc R . P A 1
H6B H 0.1973 1.4097 2.2156 0.053 Uiso 0.226(13) 1 calc R . P A 2
C7 C 0.1785(10) 1.3159(6) 2.2229(6) 0.048(3) Uani 1 1 d . . . . .
H7A H 0.2494 1.3037 2.2328 0.057 Uiso 0.774(13) 1 calc R . P A 1
H7B H 0.2494 1.3037 2.2328 0.057 Uiso 0.226(13) 1 calc R . P A 2
C111 C -0.3266(8) 1.3829(4) 2.2127(5) 0.029(2) Uani 1 1 d . . . . .
C112 C -0.2703(15) 1.4131(4) 2.2655(8) 0.039(3) Uani 1 1 d . . . . .
H112 H -0.2719 1.3984 2.3078 0.046 Uiso 1 1 calc R . . . .
C113 C -0.2092(10) 1.4662(5) 2.2581(7) 0.053(3) Uani 1 1 d . . . . .
H113 H -0.1706 1.4870 2.2952 0.064 Uiso 1 1 calc R . . . .
C114 C -0.2057(11) 1.4874(5) 2.1973(8) 0.056(4) Uani 1 1 d . . . . .
H114 H -0.1624 1.5217 2.1919 0.067 Uiso 1 1 calc R . . . .
C115 C -0.2662(10) 1.4580(6) 2.1437(7) 0.054(4) Uani 1 1 d . . . . .
H115 H -0.2655 1.4734 2.1016 0.065 Uiso 1 1 calc R . . . .
C116 C -0.3291(9) 1.4054(5) 2.1502(6) 0.038(3) Uani 1 1 d . . . . .
H116 H -0.3715 1.3862 2.1133 0.045 Uiso 1 1 calc R . . . .
C121 C -0.4942(7) 1.3038(4) 2.1505(4) 0.0194(18) Uani 1 1 d . . . . .
C122 C -0.5932(8) 1.3257(5) 2.1446(5) 0.032(2) Uani 1 1 d . . . . .
H122 H -0.6115 1.3465 2.1803 0.038 Uiso 1 1 calc R . . . .
C123 C -0.6658(10) 1.3185(6) 2.0893(6) 0.042(3) Uani 1 1 d . . . . .
H123 H -0.7344 1.3332 2.0873 0.050 Uiso 1 1 calc R . . . .
C124 C -0.6414(10) 1.2897(6) 2.0347(5) 0.047(3) Uani 1 1 d . . . . .
H124 H -0.6923 1.2845 1.9957 0.056 Uiso 1 1 calc R . . . .
C125 C -0.5430(11) 1.2697(6) 2.0395(5) 0.051(3) Uani 1 1 d . . . . .
H125 H -0.5239 1.2514 2.0027 0.061 Uiso 1 1 calc R . . . .
C126 C -0.4686(10) 1.2750(5) 2.0968(5) 0.041(3) Uani 1 1 d . . . . .
H126 H -0.4006 1.2591 2.0993 0.049 Uiso 1 1 calc R . . . .
C131 C -0.4760(8) 1.3383(4) 2.2817(4) 0.026(2) Uani 1 1 d . . . . .
C132 C -0.5129(9) 1.3988(4) 2.2797(5) 0.034(2) Uani 1 1 d . . . . .
H132 H -0.4892 1.4287 2.2529 0.041 Uiso 1 1 calc R . . . .
C133 C -0.5840(10) 1.4168(6) 2.3161(6) 0.043(3) Uani 1 1 d . . . . .
H133 H -0.6064 1.4592 2.3152 0.052 Uiso 1 1 calc R . . . .
C134 C -0.6223(10) 1.3737(6) 2.3535(6) 0.046(3) Uani 1 1 d . . . . .
H134 H -0.6744 1.3850 2.3763 0.055 Uiso 1 1 calc R . . . .
C135 C -0.5825(10) 1.3124(6) 2.3571(6) 0.044(3) Uani 1 1 d . . . . .
H135 H -0.6059 1.2818 2.3834 0.052 Uiso 1 1 calc R . . . .
C136 C -0.5087(9) 1.2973(6) 2.3218(5) 0.030(3) Uani 1 1 d . . . . .
H136 H -0.4798 1.2563 2.3260 0.036 Uiso 1 1 calc R . . . .
C211 C -0.3274(8) 1.0908(4) 2.3233(5) 0.024(2) Uani 1 1 d . . . . .
C212 C -0.2627(8) 1.1069(4) 2.3818(4) 0.025(2) Uani 1 1 d . . . . .
H212 H -0.2360 1.1482 2.3885 0.031 Uiso 1 1 calc R . . . .
C213 C -0.2369(9) 1.0621(5) 2.4306(5) 0.033(2) Uani 1 1 d . . . . .
H213 H -0.1929 1.0739 2.4706 0.039 Uiso 1 1 calc R . . . .
C214 C -0.2728(10) 1.0015(6) 2.4232(6) 0.041(3) Uani 1 1 d . . . . .
H214 H -0.2543 0.9719 2.4574 0.049 Uiso 1 1 calc R . . . .
C215 C -0.3374(9) 0.9845(5) 2.3639(5) 0.037(3) Uani 1 1 d . . . . .
H215 H -0.3626 0.9428 2.3573 0.044 Uiso 1 1 calc R . . . .
C216 C -0.3641(9) 1.0278(4) 2.3158(5) 0.032(2) Uani 1 1 d . . . . .
H216 H -0.4085 1.0157 2.2761 0.038 Uiso 1 1 calc R . . . .
C221 C -0.3624(8) 1.0922(4) 2.1902(4) 0.024(2) Uani 1 1 d . . . . .
C222 C -0.2649(9) 1.0681(4) 2.1881(5) 0.029(2) Uani 1 1 d . . . . .
H222 H -0.2055 1.0818 2.2189 0.035 Uiso 1 1 calc R . . . .
C223 C -0.2538(11) 1.0234(5) 2.1408(6) 0.046(3) Uani 1 1 d . . . . .
H223 H -0.1871 1.0063 2.1411 0.055 Uiso 1 1 calc R . . . .
C224 C -0.3360(12) 1.0043(5) 2.0949(5) 0.044(3) Uani 1 1 d . . . . .
H224 H -0.3282 0.9746 2.0628 0.052 Uiso 1 1 calc R . . . .
C225 C -0.4312(11) 1.0296(5) 2.0967(5) 0.048(3) Uani 1 1 d . . . . .
H225 H -0.4894 1.0166 2.0646 0.058 Uiso 1 1 calc R . . . .
C226 C -0.4472(10) 1.0733(4) 2.1429(5) 0.037(3) Uani 1 1 d . . . . .
H226 H -0.5145 1.0896 2.1421 0.045 Uiso 1 1 calc R . . . .
C231 C -0.5093(8) 1.1502(4) 2.2568(5) 0.027(2) Uani 1 1 d . . . . .
C232 C -0.5470(9) 1.1302(5) 2.3115(5) 0.034(3) Uani 1 1 d . . . . .
H232 H -0.4998 1.1147 2.3486 0.041 Uiso 1 1 calc R . . . .
C233 C -0.6518(9) 1.1330(5) 2.3111(6) 0.040(3) Uani 1 1 d . . . . .
H233 H -0.6755 1.1203 2.3486 0.048 Uiso 1 1 calc R . . . .
C234 C -0.7212(9) 1.1532(5) 2.2587(7) 0.046(3) Uani 1 1 d . . . . .
H234 H -0.7930 1.1538 2.2594 0.055 Uiso 1 1 calc R . . . .
C235 C -0.6876(9) 1.1735(5) 2.2028(6) 0.044(3) Uani 1 1 d . . . . .
H235 H -0.7363 1.1879 2.1658 0.053 Uiso 1 1 calc R . . . .
C236 C -0.5829(9) 1.1722(4) 2.2030(5) 0.032(2) Uani 1 1 d . . . . .
H236 H -0.5599 1.1866 2.1658 0.039 Uiso 1 1 calc R . . . .
C311 C -0.0728(6) 1.1580(3) 2.0833(3) 0.033(2) Uani 1 1 d . . . . .
C312 C -0.0358(6) 1.1308(3) 2.1437(3) 0.033(2) Uani 1 1 d G . . . .
H312 H -0.0403 1.1529 2.1821 0.039 Uiso 1 1 calc R . . . .
C313 C 0.0078(6) 1.0712(3) 2.1478(3) 0.047(3) Uani 1 1 d G . . . .
H313 H 0.0331 1.0526 2.1891 0.056 Uiso 1 1 calc R . . . .
C314 C 0.0145(7) 1.0389(3) 2.0916(4) 0.061(4) Uani 1 1 d G . . . .
H314 H 0.0443 0.9982 2.0945 0.073 Uiso 1 1 calc R . . . .
C315 C -0.0225(8) 1.0661(4) 2.0313(3) 0.061(4) Uani 1 1 d G U . . .
H315 H -0.0180 1.0440 1.9929 0.073 Uiso 1 1 calc R . . . .
C316 C -0.0661(7) 1.1257(4) 2.0271(3) 0.056(4) Uani 1 1 d G . . . .
H316 H -0.0914 1.1443 1.9859 0.067 Uiso 1 1 calc R . . . .
C321 C -0.0702(5) 1.2911(3) 2.0428(3) 0.031(2) Uani 1 1 d . . . . .
C322 C -0.1135(5) 1.3508(3) 2.0367(3) 0.037(3) Uani 1 1 d G . . . .
H322 H -0.1735 1.3594 2.0534 0.044 Uiso 1 1 calc R . . . .
C323 C -0.0690(7) 1.3979(2) 2.0061(4) 0.049(3) Uani 1 1 d G . . . .
H323 H -0.0986 1.4387 2.0019 0.059 Uiso 1 1 calc R . . . .
C324 C 0.0189(7) 1.3854(3) 1.9816(4) 0.052(4) Uani 1 1 d G . . . .
H324 H 0.0493 1.4176 1.9607 0.063 Uiso 1 1 calc R . . . .
C325 C 0.0622(5) 1.3257(4) 1.9878(4) 0.061(4) Uani 1 1 d G . . . .
H325 H 0.1222 1.3171 1.9710 0.073 Uiso 1 1 calc R . . . .
C326 C 0.0177(5) 1.2786(3) 2.0184(4) 0.043(3) Uani 1 1 d G . . . .
H326 H 0.0473 1.2378 2.0225 0.052 Uiso 1 1 calc R . . . .
C331 C -0.2555(8) 1.2138(4) 2.0122(5) 0.026(2) Uani 1 1 d . . . . .
C332 C -0.2905(10) 1.2555(5) 1.9607(5) 0.035(2) Uani 1 1 d . . . . .
H332 H -0.2556 1.2942 1.9586 0.042 Uiso 1 1 calc R . . . .
C333 C -0.3762(11) 1.2399(6) 1.9130(5) 0.046(3) Uani 1 1 d . . . . .
H333 H -0.4003 1.2683 1.8784 0.055 Uiso 1 1 calc R . . . .
C334 C -0.4269(11) 1.1842(6) 1.9147(6) 0.045(3) Uani 1 1 d . . . . .
H334 H -0.4837 1.1732 1.8807 0.054 Uiso 1 1 calc R . . . .
C335 C -0.3946(9) 1.1441(5) 1.9663(5) 0.040(3) Uani 1 1 d . . . . .
H335 H -0.4315 1.1063 1.9688 0.047 Uiso 1 1 calc R . . . .
C336 C -0.3086(9) 1.1585(4) 2.0145(5) 0.031(2) Uani 1 1 d . . . . .
H336 H -0.2862 1.1300 2.0493 0.037 Uiso 1 1 calc R . . . .
S1 S 0.0839(3) 1.26520(14) 2.21754(19) 0.0370(11) Uani 0.774(13) 1 d . . P A 1
O1 O -0.1432(5) 1.3011(3) 2.2554(3) 0.0232(14) Uani 1 1 d . . . . .
H1A H -0.1264 1.3453 2.2615 0.028 Uiso 1 1 d R . . . .
Cl1 Cl -0.10983(19) 1.17408(10) 2.30005(11) 0.0263(5) Uani 1 1 d . . . . .
Cl2 Cl -0.2564(2) 1.26940(10) 2.37314(11) 0.0310(5) Uani 1 1 d . . . . .
C1S C -0.4713(13) 1.4325(8) 1.8970(7) 0.077(5) Uani 1 1 d . . . . .
H1SA H -0.5182 1.3968 1.8820 0.092 Uiso 1 1 calc R . . . .
H1SB H -0.5142 1.4707 1.8957 0.092 Uiso 1 1 calc R . . . .
Cl1A Cl -0.4033(6) 1.4188(2) 1.9772(2) 0.126(3) Uani 1 1 d . . . . .
Cl1B Cl -0.3837(4) 1.4417(3) 1.8456(2) 0.0958(15) Uani 1 1 d . . . . .
C2S C -0.252(3) 1.405(2) 2.4635(16) 0.135(12) Uani 0.5 1 d D U P . .
H2SA H -0.3167 1.4284 2.4478 0.161 Uiso 0.5 1 calc R . P . .
H2SB H -0.2601 1.3633 2.4421 0.161 Uiso 0.5 1 calc R . P . .
Cl2A Cl -0.2384(8) 1.3937(4) 2.5422(4) 0.094(3) Uani 0.5 1 d D . P . .
Cl2B Cl -0.1475(7) 1.4459(3) 2.4364(3) 0.079(3) Uani 0.5 1 d D . P . .
S5 S 0.0370(7) 1.3863(4) 2.1955(5) 0.061(3) Uani 0.226(13) 1 d . . P A 2
C8 C 0.0839(3) 1.26520(14) 2.21754(19) 0.0370(11) Uani 0.226(13) 1 d . . P A 2
H8 H 0.0809 1.2211 2.2229 0.044 Uiso 0.226(13) 1 calc R . P A 2

loop_
_atom_site_aniso_label
_atom_site_aniso_U_11
_atom_site_aniso_U_22
_atom_site_aniso_U_33
_atom_site_aniso_U_23
_atom_site_aniso_U_13
_atom_site_aniso_U_12
Os1 0.01950(15) 0.01507(14) 0.01385(14) -0.0009(2) 0.00148(10) 0.0006(2)
P1 0.0226(13) 0.0170(10) 0.0170(11) -0.0004(9) 0.0037(10) 0.0033(9)
P2 0.0222(13) 0.0157(10) 0.0184(11) 0.0007(9) 0.0036(10) -0.0011(10)
P3 0.0238(13) 0.0207(11) 0.0214(11) 0.0006(9) 0.0079(10) 0.0028(10)
C1 0.020(5) 0.012(4) 0.014(4) 0.003(3) -0.001(4) 0.001(3)
C2 0.021(5) 0.018(4) 0.021(4) -0.002(3) 0.005(4) 0.003(4)
C3 0.029(6) 0.023(4) 0.023(5) 0.002(4) 0.008(4) 0.001(4)
C4 0.020(6) 0.026(5) 0.027(5) 0.003(4) 0.004(5) -0.008(5)
C5 0.040(5) 0.063(6) 0.074(6) 0.007(5) -0.005(5) -0.006(5)
C6 0.034(7) 0.042(6) 0.053(7) 0.006(6) 0.003(6) -0.011(5)
C7 0.032(7) 0.054(7) 0.058(8) -0.004(6) 0.009(6) 0.008(6)
C111 0.030(6) 0.017(4) 0.040(6) 0.007(4) 0.010(5) 0.018(4)
C112 0.046(6) 0.019(4) 0.053(7) 0.001(6) 0.016(6) -0.007(8)
C113 0.049(9) 0.034(6) 0.076(10) -0.007(6) 0.012(8) -0.012(6)
C114 0.043(8) 0.028(6) 0.103(12) 0.005(7) 0.031(9) -0.002(6)
C115 0.045(8) 0.046(7) 0.077(10) 0.039(7) 0.025(8) 0.015(6)
C116 0.028(6) 0.036(5) 0.050(7) 0.019(5) 0.013(5) 0.005(5)
C121 0.025(5) 0.013(4) 0.019(4) 0.002(3) 0.002(4) 0.005(4)
C122 0.026(6) 0.039(5) 0.030(6) -0.002(5) 0.005(5) 0.004(5)
C123 0.026(7) 0.066(8) 0.028(6) -0.008(6) -0.008(5) 0.013(6)
C124 0.047(8) 0.062(7) 0.024(5) -0.004(5) -0.008(5) 0.018(7)
C125 0.049(8) 0.077(9) 0.020(5) -0.008(5) -0.008(5) 0.029(7)
C126 0.036(7) 0.061(7) 0.027(5) 0.000(5) 0.007(5) 0.021(6)
C131 0.024(5) 0.036(5) 0.018(4) -0.001(4) 0.004(4) 0.009(4)
C132 0.049(7) 0.026(5) 0.025(5) -0.003(4) 0.003(5) 0.015(5)
C133 0.040(7) 0.042(7) 0.046(7) -0.013(6) 0.006(6) 0.016(6)
C134 0.041(7) 0.063(8) 0.034(6) -0.011(6) 0.008(6) 0.023(6)
C135 0.039(7) 0.060(7) 0.035(6) -0.008(5) 0.014(6) -0.001(6)
C136 0.029(7) 0.040(6) 0.024(5) -0.002(5) 0.011(5) 0.010(6)
C211 0.023(5) 0.024(5) 0.027(5) 0.007(4) 0.009(5) 0.008(4)
C212 0.024(5) 0.026(5) 0.026(5) 0.003(4) 0.004(4) 0.003(4)
C213 0.034(6) 0.041(6) 0.024(5) 0.006(4) 0.008(5) 0.011(5)
C214 0.041(7) 0.045(6) 0.038(6) 0.013(5) 0.011(6) 0.013(6)
C215 0.049(8) 0.025(5) 0.036(6) 0.009(4) 0.009(6) 0.005(5)
C216 0.044(7) 0.020(4) 0.033(5) -0.001(4) 0.012(5) -0.007(5)
C221 0.039(6) 0.020(4) 0.014(4) -0.002(3) 0.006(4) -0.010(4)
C222 0.034(6) 0.027(5) 0.028(5) -0.007(4) 0.010(5) 0.000(5)
C223 0.068(9) 0.026(5) 0.051(7) 0.000(5) 0.029(7) -0.004(6)
C224 0.079(11) 0.027(5) 0.027(6) -0.008(5) 0.015(7) -0.008(7)
C225 0.071(10) 0.038(6) 0.029(6) -0.015(5) -0.002(6) -0.012(6)
C226 0.051(7) 0.029(5) 0.031(6) -0.008(4) 0.006(6) -0.007(5)
C231 0.027(5) 0.023(4) 0.030(5) 0.000(4) 0.005(5) 0.000(4)
C232 0.035(6) 0.031(5) 0.040(6) 0.007(5) 0.018(5) 0.009(5)
C233 0.027(6) 0.047(6) 0.050(7) 0.002(5) 0.018(6) -0.001(5)
C234 0.020(6) 0.045(6) 0.074(9) 0.007(6) 0.014(6) 0.002(5)
C235 0.032(6) 0.031(5) 0.059(7) 0.008(5) -0.013(6) 0.004(5)
C236 0.031(6) 0.029(5) 0.037(6) 0.003(4) 0.007(5) 0.000(5)
C311 0.033(6) 0.032(5) 0.032(5) -0.003(4) 0.005(5) 0.007(5)
C312 0.031(6) 0.029(5) 0.039(6) -0.001(4) 0.009(5) -0.001(5)
C313 0.042(7) 0.038(6) 0.058(8) 0.006(6) 0.007(6) 0.011(5)
C314 0.058(9) 0.034(6) 0.092(11) -0.005(7) 0.017(8) 0.029(6)
C315 0.061(4) 0.061(4) 0.061(4) -0.0004(7) 0.0129(10) 0.0005(7)
C316 0.079(12) 0.049(7) 0.041(7) 0.003(6) 0.018(8) 0.036(8)
C321 0.029(6) 0.042(5) 0.025(5) 0.003(5) 0.007(5) -0.006(5)
C322 0.057(8) 0.026(5) 0.031(5) -0.006(4) 0.015(6) -0.010(5)
C323 0.076(10) 0.037(6) 0.031(6) -0.004(5) 0.000(7) -0.007(6)
C324 0.065(10) 0.061(8) 0.026(6) 0.003(6) 0.000(7) -0.033(8)
C325 0.026(7) 0.127(13) 0.030(6) 0.008(7) 0.004(6) -0.028(8)
C326 0.030(6) 0.072(8) 0.029(6) 0.005(5) 0.008(5) -0.002(6)
C331 0.029(6) 0.030(4) 0.020(4) -0.005(4) 0.007(4) 0.004(4)
C332 0.038(7) 0.035(5) 0.029(5) 0.003(4) 0.002(5) 0.003(5)
C333 0.060(9) 0.047(7) 0.024(6) 0.010(5) -0.005(6) 0.007(6)
C334 0.043(8) 0.056(8) 0.026(6) -0.017(5) -0.015(6) -0.007(7)
C335 0.041(7) 0.038(6) 0.038(6) -0.015(5) 0.003(6) -0.013(5)
C336 0.040(6) 0.023(4) 0.026(5) -0.005(4) -0.001(5) -0.003(5)
S1 0.0231(18) 0.0343(18) 0.052(2) 0.0000(15) 0.0033(16) 0.0029(15)
O1 0.027(4) 0.023(3) 0.019(3) -0.002(3) 0.003(3) -0.006(3)
Cl1 0.0239(12) 0.0275(10) 0.0254(11) 0.0044(9) 0.0010(10) 0.0049(10)
Cl2 0.0454(16) 0.0289(12) 0.0166(10) -0.0040(9) 0.0021(11) 0.0043(11)
C1S 0.077(12) 0.111(13) 0.048(8) -0.024(8) 0.025(9) 0.005(10)
Cl1A 0.215(7) 0.107(3) 0.059(3) 0.023(3) 0.035(4) 0.087(4)
Cl1B 0.070(3) 0.145(4) 0.082(3) -0.016(3) 0.037(3) -0.015(3)
C2S 0.135(12) 0.135(12) 0.135(12) -0.0001(7) 0.029(3) 0.0000(7)
Cl2A 0.114(7) 0.108(6) 0.048(4) -0.040(4) -0.009(4) 0.067(6)
Cl2B 0.102(6) 0.037(3) 0.063(4) -0.025(3) -0.063(4) 0.018(4)
S5 0.040(5) 0.063(6) 0.074(6) 0.007(5) -0.005(5) -0.006(5)
C8 0.0231(18) 0.0343(18) 0.052(2) 0.0000(15) 0.0033(16) 0.0029(15)

loop_
_atom_type_symbol
_atom_type_description
_atom_type_scat_dispersion_real
_atom_type_scat_dispersion_imag
_atom_type_scat_source
C C 0.0033 0.0016 'International Tables Vol C Tables 4.2.6.8 and 6.1.1.4'
H H 0.0000 0.0000 'International Tables Vol C Tables 4.2.6.8 and 6.1.1.4'
O O 0.0106 0.0060 'International Tables Vol C Tables 4.2.6.8 and 6.1.1.4'
P P 0.1023 0.0942 'International Tables Vol C Tables 4.2.6.8 and 6.1.1.4'
S S 0.1246 0.1234 'International Tables Vol C Tables 4.2.6.8 and 6.1.1.4'
Cl Cl 0.1484 0.1585 'International Tables Vol C Tables 4.2.6.8 and 6.1.1.4'
Os Os -1.2165 7.6030 'International Tables Vol C Tables 4.2.6.8 and 6.1.1.4'

loop_
_geom_angle_atom_site_label_1
_geom_angle_atom_site_label_2
_geom_angle_atom_site_label_3
_geom_angle
P1 Os1 Cl1 166.08(8)
P1 Os1 Cl2 88.95(8)
P2 Os1 P1 101.99(9)
P2 Os1 Cl1 91.73(8)
P2 Os1 Cl2 101.06(8)
C1 Os1 P1 94.3(2)
C1 Os1 P2 94.4(2)
C1 Os1 O1 77.3(3)
C1 Os1 Cl1 86.9(3)
C1 Os1 Cl2 163.1(3)
O1 Os1 P1 91.67(18)
O1 Os1 P2 164.60(17)
O1 Os1 Cl1 75.03(18)
O1 Os1 Cl2 86.10(18)
Cl1 Os1 Cl2 86.07(8)
C111 P1 Os1 107.7(3)
C111 P1 C131 101.1(4)
C121 P1 Os1 122.3(3)
C121 P1 C111 102.1(4)
C121 P1 C131 99.9(4)
C131 P1 Os1 120.5(3)
C211 P2 Os1 116.5(4)
C211 P2 C221 95.9(4)
C221 P2 Os1 114.4(3)
C231 P2 Os1 123.0(3)
C231 P2 C211 99.4(4)
C231 P2 C221 103.3(5)
C2 P3 C311 111.2(4)
C2 P3 C321 111.7(4)
C2 P3 C331 113.9(5)
C311 P3 C321 110.9(4)
C311 P3 C331 102.6(4)
C321 P3 C331 106.2(4)
C2 C1 Os1 120.9(7)
C1 C2 P3 117.2(7)
C1 C2 C3 118.0(8)
C3 C2 P3 124.8(7)
C4 C3 C2 119.8(8)
O1 C3 C2 106.7(7)
O1 C3 C4 107.5(8)
C3 C4 S1 122.9(7)
C5 C4 C3 122.0(9)
C5 C4 S1 115.0(8)
C6 C5 C4 102.9(9)
C7 C6 C5 115.0(11)
C6 C7 S1 115.5(10)
C112 C111 P1 118.1(8)
C112 C111 C116 120.6(10)
C116 C111 P1 121.3(9)
C111 C112 C113 120.7(14)
C114 C113 C112 120.0(14)
C113 C114 C115 119.0(11)
C114 C115 C116 121.7(12)
C111 C116 C115 117.8(12)
C122 C121 P1 123.0(7)
C122 C121 C126 117.9(10)
C126 C121 P1 119.2(8)
C123 C122 C121 121.9(10)
C122 C123 C124 121.0(11)
C125 C124 C123 117.5(12)
C124 C125 C126 121.9(11)
C125 C126 C121 119.8(11)
C132 C131 P1 122.3(7)
C136 C131 P1 119.5(8)
C136 C131 C132 118.0(9)
C131 C132 C133 121.3(10)
C134 C133 C132 120.3(11)
C133 C134 C135 118.4(10)
C136 C135 C134 119.0(11)
C131 C136 C135 122.8(11)
C212 C211 P2 122.8(7)
C212 C211 C216 117.6(9)
C216 C211 P2 119.6(8)
C211 C212 C213 119.7(9)
C214 C213 C212 122.5(11)
C213 C214 C215 118.3(10)
C216 C215 C214 120.0(11)
C215 C216 C211 121.9(10)
C222 C221 P2 117.0(8)
C226 C221 P2 124.5(8)
C226 C221 C222 118.5(9)
C221 C222 C223 120.5(11)
C224 C223 C222 121.4(13)
C223 C224 C225 117.4(10)
C224 C225 C226 123.8(12)
C221 C226 C225 118.5(11)
C232 C231 P2 120.8(8)
C236 C231 P2 122.1(7)
C236 C231 C232 117.2(10)
C233 C232 C231 120.4(11)
C234 C233 C232 121.5(11)
C233 C234 C235 120.3(11)
C236 C235 C234 118.8(11)
C235 C236 C231 121.8(10)
C312 C311 P3 121.4(4)
C312 C311 C316 120.0
C316 C311 P3 118.3(4)
C311 C312 C313 120.0
C314 C313 C312 120.0
C313 C314 C315 120.0
C316 C315 C314 120.0
C315 C316 C311 120.0
C322 C321 P3 116.6(4)
C322 C321 C326 120.0
C326 C321 P3 123.0(4)
C323 C322 C321 120.0
C322 C323 C324 120.0
C323 C324 C325 120.0
C326 C325 C324 120.0
C325 C326 C321 120.0
C332 C331 P3 121.6(8)
C336 C331 P3 119.4(8)
C336 C331 C332 119.0(10)
C333 C332 C331 119.5(10)
C334 C333 C332 121.2(11)
C333 C334 C335 119.3(12)
C334 C335 C336 120.6(11)
C331 C336 C335 120.3(10)
C7 S1 C4 91.6(6)
C3 O1 Os1 114.1(5)
Cl1B C1S Cl1A 110.1(10)
Cl2A C2S Cl2B 117(2)

loop_
_geom_bond_atom_site_label_1
_geom_bond_atom_site_label_2
_geom_bond_distance
Os1 P1 2.299(2)
Os1 P2 2.250(2)
Os1 C1 1.983(8)
Os1 O1 2.226(6)
Os1 Cl1 2.477(2)
Os1 Cl2 2.493(2)
P1 C111 1.844(10)
P1 C121 1.842(10)
P1 C131 1.846(9)
P2 C211 1.844(10)
P2 C221 1.856(9)
P2 C231 1.841(11)
P3 C2 1.754(9)
P3 C311 1.791(5)
P3 C321 1.814(5)
P3 C331 1.819(11)
C1 C2 1.362(13)
C2 C3 1.532(13)
C3 C4 1.522(14)
C3 O1 1.471(11)
C4 C5 1.495(14)
C4 S1 1.674(11)
C5 C6 1.456(15)
C6 C7 1.351(17)
C7 S1 1.636(13)
C111 C112 1.36(2)
C111 C116 1.397(14)
C112 C113 1.418(17)
C113 C114 1.368(19)
C114 C115 1.39(2)
C115 C116 1.417(17)
C121 C122 1.366(14)
C121 C126 1.391(13)
C122 C123 1.351(16)
C123 C124 1.402(16)
C124 C125 1.349(18)
C125 C126 1.389(17)
C131 C132 1.376(13)
C131 C136 1.351(14)
C132 C133 1.386(15)
C133 C134 1.376(17)
C134 C135 1.405(16)
C135 C136 1.382(14)
C211 C212 1.385(14)
C211 C216 1.425(13)
C212 C213 1.393(13)
C213 C214 1.373(16)
C214 C215 1.403(17)
C215 C216 1.363(14)
C221 C222 1.393(15)
C221 C226 1.390(15)
C222 C223 1.411(14)
C223 C224 1.353(19)
C224 C225 1.372(18)
C225 C226 1.398(14)
C231 C232 1.416(14)
C231 C236 1.407(15)
C232 C233 1.381(15)
C233 C234 1.346(17)
C234 C235 1.413(17)
C235 C236 1.379(15)
C311 C312 1.3900
C311 C316 1.3900
C312 C313 1.3900
C313 C314 1.3900
C314 C315 1.3900
C315 C316 1.3900
C321 C322 1.3900
C321 C326 1.3900
C322 C323 1.3900
C323 C324 1.3900
C324 C325 1.3900
C325 C326 1.3900
C331 C332 1.404(15)
C331 C336 1.378(14)
C332 C333 1.385(18)
C333 C334 1.367(17)
C334 C335 1.378(17)
C335 C336 1.386(16)
C1S Cl1A 1.762(17)
C1S Cl1B 1.755(13)
C2S Cl2A 1.65(3)
C2S Cl2B 1.82(3)
